data_4115939
loop_
_publ_author_name
'Natia L. Frank'
'Rodolphe Cl\'erac'
'Jean-Pascal Sutter'
'Nathalie Daro'
'Olivier Kahn'
'Claude Coulon'
'Michael T. Green'
'St\'ephane Golhen'
'Lahc\`ene Ouahab'

_publ_section_title
;
 Synthesis, Crystal Structure, Magnetic, and Electron Paramagnetic
 Resonance Properties of a Spiroconjugated Biradical. Evidence for
 Spiroconjugation Exchange Pathway
;
_journal_name_full 'Journal of the American Chemical Society'
_journal_page_first 2053
_journal_page_last 2061
_journal_paper_doi 10.1021/ja993071a
_journal_volume 122
_journal_year 2000
_chemical_formula_sum 'C35 H46 N4 O4'
_chemical_formula_weight 586.76
_chemical_name_systematic
; 
 ? 
;
_space_group_IT_number 15
_symmetry_cell_setting monoclinic
_symmetry_space_group_name_Hall '-C 2yc'
_symmetry_space_group_name_H-M 'C 1 2/c 1'
_atom_sites_solution_hydrogens geom
_atom_sites_solution_primary direct
_atom_sites_solution_secondary difmap
_audit_creation_method SHELXL-97
_cell_angle_alpha 90.00
_cell_angle_beta 117.482(19)
_cell_angle_gamma 90.00
_cell_formula_units_Z 4
_cell_length_a 24.861(10)
_cell_length_b 12.129(3)
_cell_length_c 12.258(6)
_cell_measurement_reflns_used 25
_cell_measurement_temperature 293(2)
_cell_measurement_theta_max 12.088
_cell_measurement_theta_min 4.707
_cell_volume 3279(2)
_computing_cell_refinement MolEN
_computing_data_collection 'Enraf Nonius CAD4'
_computing_data_reduction MolEN
_computing_structure_refinement 'SHELXL-97 (Sheldrick, 1997)'
_computing_structure_solution 'SHELXS-97 (Sheldrick, 1990)'
_diffrn_ambient_temperature 293(2)
_diffrn_measured_fraction_theta_full 0.471
_diffrn_measured_fraction_theta_max 0.471
_diffrn_measurement_device_type 'Enraf nonius'
_diffrn_measurement_method \q-2\q
_diffrn_radiation_monochromator graphite
_diffrn_radiation_source 'fine-focus sealed tube'
_diffrn_radiation_type MoK\a
_diffrn_radiation_wavelength 0.71073
_diffrn_reflns_av_R_equivalents 0.0307
_diffrn_reflns_av_sigmaI/netI 0.1424
_diffrn_reflns_limit_h_max 30
_diffrn_reflns_limit_h_min 0
_diffrn_reflns_limit_k_max 14
_diffrn_reflns_limit_k_min 0
_diffrn_reflns_limit_l_max 13
_diffrn_reflns_limit_l_min -15
_diffrn_reflns_number 3235
_diffrn_reflns_theta_full 25.92
_diffrn_reflns_theta_max 25.92
_diffrn_reflns_theta_min 1.85
_diffrn_standards_interval_count 250
_diffrn_standards_interval_time 60
_diffrn_standards_number 3
_exptl_absorpt_coefficient_mu 0.078
_exptl_absorpt_correction_T_max 0.999522
_exptl_absorpt_correction_T_min 0.949579
_exptl_absorpt_correction_type '\y scan'
_exptl_crystal_colour blue
_exptl_crystal_density_diffrn 1.189
_exptl_crystal_description plate
_exptl_crystal_F_000 1264
_exptl_crystal_size_max 0.40
_exptl_crystal_size_mid 0.27
_exptl_crystal_size_min 0.09
_refine_diff_density_max 0.215
_refine_diff_density_min -0.217
_refine_diff_density_rms 0.052
_refine_ls_extinction_method none
_refine_ls_goodness_of_fit_ref 0.988
_refine_ls_hydrogen_treatment mixed
_refine_ls_matrix_type full
_refine_ls_number_parameters 287
_refine_ls_number_reflns 3161
_refine_ls_number_restraints 0
_refine_ls_restrained_S_all 0.988
_refine_ls_R_factor_all 0.2025
_refine_ls_R_factor_gt 0.0612
_refine_ls_shift/su_max 0.004
_refine_ls_shift/su_mean 0.000
_refine_ls_structure_factor_coef Fsqd
_refine_ls_weighting_details 'w=1/[\s^2^(Fo^2^)+(0.0701P)^2^+0.0000P] where P=(Fo^2^+2Fc^2^)/3'
_refine_ls_weighting_scheme calc
_refine_ls_wR_factor_gt 0.1232
_refine_ls_wR_factor_ref 0.1628
_reflns_number_gt 1367
_reflns_number_total 3161
_reflns_threshold_expression >2sigma(I)
_cod_data_source_file ja993071a.cif
_cod_data_source_block abs
_cod_depositor_comments
;
The following automatic conversions were performed:

'_refine_ls_weighting_scheme' value 'calc
w=1/[\s^2^(Fo^2^)+(0.0701P)^2^+0.0000P] where P=(Fo^2^+2Fc^2^)/3' was
changed to 'calc'. New tag '_refine_ls_weighting_details' was
created. The value of the new tag was set to
'w=1/[\s^2^(Fo^2^)+(0.0701P)^2^+0.0000P] where P=(Fo^2^+2Fc^2^)/3'.

Automatic conversion script
Id: cif_fix_values 3143 2015-03-26 13:38:13Z robertas 
;
_cod_database_code 4115939

loop_
_symmetry_equiv_pos_as_xyz
'x, y, z'
'-x, y, -z+1/2'
'x+1/2, y+1/2, z'
'-x+1/2, y+1/2, -z+1/2'
'-x, -y, -z'
'x, -y, z-1/2'
'-x+1/2, -y+1/2, -z'
'x+1/2, -y+1/2, z-1/2'

loop_
_atom_site_label
_atom_site_type_symbol
_atom_site_fract_x
_atom_site_fract_y
_atom_site_fract_z
_atom_site_U_iso_or_equiv
_atom_site_adp_type
_atom_site_occupancy
_atom_site_calc_flag
_atom_site_refinement_flags
C1 C 0.5000 0.0743(4) 0.2500 0.0325(12) Uani 1 d S
O1 O 0.28907(11) 0.4403(2) -0.1109(2) 0.0534(8) Uani 1 d .
O2 O 0.46468(11) 0.3132(2) -0.1123(2) 0.0515(8) Uani 1 d .
N1 N 0.33209(13) 0.4238(2) -0.1408(3) 0.0407(8) Uani 1 d .
N2 N 0.41558(12) 0.3657(2) -0.1388(2) 0.0368(7) Uani 1 d .
C2 C 0.44423(14) 0.1411(3) 0.1647(3) 0.0294(8) Uani 1 d .
C3 C 0.44140(15) 0.2241(3) 0.0843(3) 0.0305(8) Uani 1 d .
C4 C 0.38505(14) 0.2685(3) 0.0045(3) 0.0300(8) Uani 1 d .
C5 C 0.33264(16) 0.2289(3) 0.0072(3) 0.0357(9) Uani 1 d .
C6 C 0.33625(15) 0.1454(3) 0.0872(3) 0.0375(9) Uani 1 d .
C7 C 0.39246(15) 0.1024(3) 0.1661(3) 0.0315(8) Uani 1 d .
C8 C 0.40506(16) 0.0075(3) 0.2551(3) 0.0443(10) Uani 1 d .
C9 C 0.47453(17) 0.0065(4) 0.3236(4) 0.0454(11) Uani 1 d .
C10 C 0.3807(4) -0.0996(5) 0.1818(7) 0.103(3) Uani 1 d .
C11 C 0.3773(3) 0.0253(7) 0.3402(6) 0.096(2) Uani 1 d .
C12 C 0.37842(14) 0.3521(3) -0.0871(3) 0.0320(8) Uani 1 d .
C13 C 0.33003(18) 0.4770(3) -0.2522(4) 0.0547(12) Uani 1 d .
C14 C 0.2836(2) 0.4081(7) -0.3628(4) 0.088(2) Uani 1 d .
C15 C 0.3091(4) 0.5954(6) -0.2591(9) 0.102(3) Uani 1 d .
C16 C 0.39602(16) 0.4601(3) -0.2291(3) 0.0447(10) Uani 1 d .
C17 C 0.4382(2) 0.5555(4) -0.1621(5) 0.0678(14) Uani 1 d .
C18 C 0.4036(3) 0.4258(5) -0.3409(4) 0.0676(14) Uani 1 d .
H1 H 0.4911(15) -0.067(3) 0.341(3) 0.046(11) Uiso 1 d .
H2 H 0.2990(14) 0.121(3) 0.090(3) 0.045(10) Uiso 1 d .
H3 H 0.4770(12) 0.248(2) 0.084(2) 0.016(8) Uiso 1 d .
H4 H 0.2941(14) 0.256(2) -0.051(3) 0.036(9) Uiso 1 d .
H5 H 0.339(2) 0.640(5) -0.162(5) 0.13(2) Uiso 1 d .
H6 H 0.375(2) 0.354(4) -0.390(4) 0.084(15) Uiso 1 d .
H7 H 0.447(3) 0.407(4) -0.317(5) 0.12(2) Uiso 1 d .
H8 H 0.4255(19) 0.624(4) -0.214(4) 0.080(14) Uiso 1 d .
H9 H 0.3899(19) 0.489(4) -0.391(4) 0.076(15) Uiso 1 d .
H10 H 0.480(2) 0.530(4) -0.135(5) 0.108(19) Uiso 1 d .
H11 H 0.3961(17) 0.102(3) 0.385(3) 0.052(14) Uiso 1 d .
H12 H 0.390(2) -0.032(4) 0.393(5) 0.097(18) Uiso 1 d .
H13 H 0.428(2) 0.586(4) -0.088(5) 0.104(18) Uiso 1 d .
H14 H 0.389(2) -0.153(4) 0.242(5) 0.100(18) Uiso 1 d .
H15 H 0.383(4) -0.116(6) 0.112(7) 0.18(4) Uiso 1 d .
H16 H 0.283(2) 0.439(4) -0.431(5) 0.102(18) Uiso 1 d .
H17 H 0.338(3) -0.094(4) 0.143(6) 0.12(2) Uiso 1 d .
H18 H 0.313(2) 0.618(4) -0.316(4) 0.072(17) Uiso 1 d .
H19 H 0.242(2) 0.407(4) -0.359(4) 0.12(2) Uiso 1 d .
H20 H 0.295(2) 0.319(5) -0.350(5) 0.14(3) Uiso 1 d .
H21 H 0.337(3) 0.042(4) 0.308(5) 0.11(2) Uiso 1 d .
H22 H 0.4876(18) 0.041(3) 0.410(4) 0.075(13) Uiso 1 d .
H23 H 0.267(3) 0.593(5) -0.271(6) 0.16(3) Uiso 1 d .

loop_
_atom_site_aniso_label
_atom_site_aniso_U_11
_atom_site_aniso_U_22
_atom_site_aniso_U_33
_atom_site_aniso_U_23
_atom_site_aniso_U_13
_atom_site_aniso_U_12
C1 0.035(3) 0.033(3) 0.028(3) 0.000 0.014(2) 0.000
O1 0.0499(16) 0.0594(18) 0.0601(17) 0.0193(14) 0.0331(14) 0.0163(14)
O2 0.0429(15) 0.0673(18) 0.0502(16) 0.0193(15) 0.0265(13) 0.0122(14)
N1 0.0372(17) 0.0441(19) 0.0395(18) 0.0121(15) 0.0166(15) 0.0044(15)
N2 0.0315(15) 0.0425(18) 0.0355(16) 0.0080(15) 0.0148(13) 0.0003(15)
C2 0.0309(18) 0.0312(19) 0.0202(16) -0.0053(16) 0.0067(14) -0.0019(16)
C3 0.0263(18) 0.035(2) 0.0277(18) -0.0006(16) 0.0108(15) -0.0044(16)
C4 0.0338(19) 0.0298(19) 0.0230(17) 0.0002(15) 0.0103(15) -0.0014(16)
C5 0.0287(19) 0.042(2) 0.032(2) 0.0041(18) 0.0108(16) -0.0011(17)
C6 0.0297(19) 0.044(2) 0.037(2) 0.0037(18) 0.0139(17) -0.0053(18)
C7 0.0355(19) 0.033(2) 0.0251(18) 0.0028(16) 0.0130(16) -0.0053(16)
C8 0.042(2) 0.051(2) 0.035(2) 0.0123(19) 0.0136(18) -0.0084(19)
C9 0.037(2) 0.049(3) 0.039(2) 0.015(2) 0.0082(18) -0.006(2)
C10 0.101(5) 0.050(3) 0.080(4) 0.028(3) -0.024(4) -0.035(3)
C11 0.083(4) 0.142(7) 0.085(5) 0.063(5) 0.057(4) 0.032(5)
C12 0.0305(18) 0.035(2) 0.0282(18) 0.0009(17) 0.0117(15) 0.0007(16)
C13 0.054(2) 0.067(3) 0.046(2) 0.029(2) 0.026(2) 0.009(2)
C14 0.053(3) 0.163(7) 0.033(2) 0.014(3) 0.007(2) -0.020(4)
C15 0.105(5) 0.087(5) 0.145(7) 0.085(5) 0.084(6) 0.053(4)
C16 0.041(2) 0.054(3) 0.037(2) 0.0174(19) 0.0164(18) 0.0005(19)
C17 0.062(3) 0.051(3) 0.077(4) 0.012(3) 0.020(3) -0.011(3)
C18 0.068(3) 0.094(4) 0.047(3) 0.023(3) 0.031(3) 0.006(3)

loop_
_atom_type_symbol
_atom_type_description
_atom_type_scat_dispersion_real
_atom_type_scat_dispersion_imag
_atom_type_scat_source
C C 0.0033 0.0016 'International Tables Vol C Tables 4.2.6.8 and 6.1.1.4'
H H 0.0000 0.0000 'International Tables Vol C Tables 4.2.6.8 and 6.1.1.4'
N N 0.0061 0.0033 'International Tables Vol C Tables 4.2.6.8 and 6.1.1.4'
O O 0.0106 0.0060 'International Tables Vol C Tables 4.2.6.8 and 6.1.1.4'

loop_
_geom_angle_atom_site_label_1
_geom_angle_atom_site_label_2
_geom_angle_atom_site_label_3
_geom_angle
_geom_angle_site_symmetry_1
_geom_angle_site_symmetry_3
C2 C1 C2 116.0(4) 2_655 .
C2 C1 C9 111.56(19) 2_655 .
C2 C1 C9 101.1(2) . .
C2 C1 C9 101.1(2) 2_655 2_655
C2 C1 C9 111.56(19) . 2_655
C9 C1 C9 116.1(5) . 2_655
O1 N1 C12 126.3(3) . .
O1 N1 C13 120.6(3) . .
C12 N1 C13 112.8(3) . .
O2 N2 C12 126.8(3) . .
O2 N2 C16 120.7(3) . .
C12 N2 C16 112.3(3) . .
C7 C2 C3 121.0(3) . .
C7 C2 C1 111.7(3) . .
C3 C2 C1 127.1(3) . .
C2 C3 C4 118.9(3) . .
C3 C4 C5 119.6(3) . .
C3 C4 C12 121.8(3) . .
C5 C4 C12 118.5(3) . .
C6 C5 C4 120.7(3) . .
C5 C6 C7 119.1(3) . .
C2 C7 C6 120.7(3) . .
C2 C7 C8 112.6(3) . .
C6 C7 C8 126.6(3) . .
C11 C8 C7 112.4(4) . .
C11 C8 C9 112.4(4) . .
C7 C8 C9 101.9(3) . .
C11 C8 C10 110.0(6) . .
C7 C8 C10 109.1(4) . .
C9 C8 C10 110.8(5) . .
C8 C9 C1 109.6(3) . .
N1 C12 N2 107.9(3) . .
N1 C12 C4 126.1(3) . .
N2 C12 C4 125.8(3) . .
N1 C13 C15 109.1(4) . .
N1 C13 C16 100.9(3) . .
C15 C13 C16 116.3(4) . .
N1 C13 C14 105.3(4) . .
C15 C13 C14 111.3(5) . .
C16 C13 C14 112.7(4) . .
N2 C16 C17 105.8(3) . .
N2 C16 C18 108.8(4) . .
C17 C16 C18 110.6(4) . .
N2 C16 C13 101.0(3) . .
C17 C16 C13 114.0(4) . .
C18 C16 C13 115.6(3) . .

loop_
_geom_bond_atom_site_label_1
_geom_bond_atom_site_label_2
_geom_bond_distance
_geom_bond_site_symmetry_2
C1 C2 1.527(4) 2_655
C1 C2 1.527(4) .
C1 C9 1.555(4) .
C1 C9 1.555(4) 2_655
O1 N1 1.296(4) .
O2 N2 1.279(3) .
N1 C12 1.348(4) .
N1 C13 1.490(4) .
N2 C12 1.349(4) .
N2 C16 1.508(4) .
C2 C7 1.377(4) .
C2 C3 1.388(5) .
C3 C4 1.394(4) .
C4 C5 1.403(4) .
C4 C12 1.465(4) .
C5 C6 1.384(5) .
C6 C7 1.383(4) .
C7 C8 1.516(5) .
C8 C11 1.508(7) .
C8 C9 1.533(5) .
C8 C10 1.536(7) .
C13 C15 1.516(7) .
C13 C16 1.544(5) .
C13 C14 1.557(7) .
C16 C17 1.523(6) .
C16 C18 1.525(6) .
